data_7006868
loop_
_publ_author_name
'Natrajan, Louise'
'P\'ecaut, Jacques'
'Mazzanti, Marinella'

_publ_section_title
;
 Fixation of atmospheric CO2 by a dimeric lanthanum hydroxide complex;
 assembly of an unusual hexameric carbonate.
;
_journal_issue 8
_journal_name_full 'Dalton transactions (Cambridge, England : 2003)'
_journal_page_first 1002
_journal_page_last 1005
_journal_paper_doi 10.1039/b514910j
_journal_year 2006
_chemical_formula_sum 'C31 H31 F9 La N7 O9 S3'
_chemical_formula_weight 1051.72
_chemical_name_common (La(tpen)(Otf)3).CH3CN
_chemical_name_systematic
;
?
;
_space_group_IT_number 14
_symmetry_cell_setting monoclinic
_symmetry_space_group_name_Hall '-P 2yn'
_symmetry_space_group_name_H-M 'P 1 21/n 1'
_atom_sites_solution_hydrogens geom
_atom_sites_solution_primary direct
_atom_sites_solution_secondary difmap
_audit_creation_method SHELXL-97
_cell_angle_alpha 90.00
_cell_angle_beta 96.697(7)
_cell_angle_gamma 90.00
_cell_formula_units_Z 4
_cell_length_a 14.733(6)
_cell_length_b 16.032(7)
_cell_length_c 17.135(7)
_cell_measurement_temperature 293(2)
_cell_volume 4020(3)
_computing_cell_refinement 'Bruker SMART'
_computing_data_collection 'Bruker SMART'
_computing_data_reduction 'Bruker SAINT'
_computing_molecular_graphics 'Bruker SHELXTL'
_computing_publication_material 'Bruker SHELXTL'
_computing_structure_refinement 'SHELXL-97 (Sheldrick, 1997)'
_computing_structure_solution 'SHELXS-97 (Sheldrick, 1990)'
_diffrn_ambient_temperature 293(2)
_diffrn_measured_fraction_theta_full 0.986
_diffrn_measured_fraction_theta_max 0.986
_diffrn_measurement_device_type 'CCD area detector'
_diffrn_measurement_method 'phi and omega scans'
_diffrn_radiation_monochromator graphite
_diffrn_radiation_source 'fine-focus sealed tube'
_diffrn_radiation_type MoK\a
_diffrn_radiation_wavelength 0.71073
_diffrn_reflns_av_R_equivalents 0.0267
_diffrn_reflns_av_sigmaI/netI 0.0287
_diffrn_reflns_limit_h_max 15
_diffrn_reflns_limit_h_min -16
_diffrn_reflns_limit_k_max 13
_diffrn_reflns_limit_k_min -17
_diffrn_reflns_limit_l_max 17
_diffrn_reflns_limit_l_min -19
_diffrn_reflns_number 17176
_diffrn_reflns_theta_full 23.47
_diffrn_reflns_theta_max 23.47
_diffrn_reflns_theta_min 1.75
_exptl_absorpt_coefficient_mu 1.320
_exptl_absorpt_correction_type none
_exptl_crystal_density_diffrn 1.738
_exptl_crystal_density_meas 0
_exptl_crystal_density_method 'not measured'
_exptl_crystal_F_000 2096
_exptl_crystal_size_max 0.30
_exptl_crystal_size_mid 0.10
_exptl_crystal_size_min 0.10
_refine_diff_density_max 1.578
_refine_diff_density_min -2.022
_refine_diff_density_rms 0.127
_refine_ls_extinction_method none
_refine_ls_goodness_of_fit_ref 1.075
_refine_ls_hydrogen_treatment mixed
_refine_ls_matrix_type full
_refine_ls_number_parameters 542
_refine_ls_number_reflns 5841
_refine_ls_number_restraints 0
_refine_ls_restrained_S_all 1.075
_refine_ls_R_factor_all 0.0421
_refine_ls_R_factor_gt 0.0378
_refine_ls_shift/su_max 0.003
_refine_ls_shift/su_mean 0.000
_refine_ls_structure_factor_coef Fsqd
_refine_ls_weighting_details 'calc w=1/[\s^2^(Fo^2^)+(0.0738P)^2^+1.5126P] where P=(Fo^2^+2Fc^2^)/3'
_refine_ls_weighting_scheme calc
_refine_ls_wR_factor_gt 0.0958
_refine_ls_wR_factor_ref 0.1009
_reflns_number_gt 5246
_reflns_number_total 5841
_reflns_threshold_expression >2sigma(I)
_cod_data_source_file b514910j.txt
_cod_data_source_block struc[La(tpen)(Otf)3].CH3CN,_1
_cod_depositor_comments
;
The following automatic conversions were performed:
'_symmetry_cell_setting' value 'Monoclinic' changed to 'monoclinic'
according to '/home/saulius/struct/CIF-dictionaries/cif_core.dic'
dictionary named 'cif_core.dic' version 2.4.1 from 2010-06-29.

Automatic conversion script
Id: cif_fix_enum 1527 2010-12-29 10:47:43Z saulius 
;
_cod_original_sg_symbol_H-M P2(1)/n
_cod_database_code 7006868

loop_
_symmetry_equiv_pos_as_xyz
'x, y, z'
'-x+1/2, y+1/2, -z+1/2'
'-x, -y, -z'
'x-1/2, -y-1/2, z-1/2'

loop_
_atom_site_label
_atom_site_type_symbol
_atom_site_fract_x
_atom_site_fract_y
_atom_site_fract_z
_atom_site_U_iso_or_equiv
_atom_site_adp_type
_atom_site_occupancy
_atom_site_symmetry_multiplicity
_atom_site_calc_flag
_atom_site_refinement_flags
_atom_site_disorder_assembly
_atom_site_disorder_group
La La 0.915393(12) 0.298721(11) 0.750573(10) 0.02059(11) Uani 1 1 d . . .
N1 N 1.0198(2) 0.30041(16) 0.88960(18) 0.0271(7) Uani 1 1 d . . .
N2 N 0.93153(19) 0.45402(18) 0.81478(16) 0.0273(6) Uani 1 1 d . . .
N3 N 1.02920(19) 0.16373(18) 0.78264(16) 0.0285(7) Uani 1 1 d . . .
N4 N 0.8710(2) 0.18341(18) 0.85377(18) 0.0283(7) Uani 1 1 d . . .
N5 N 0.78301(19) 0.36052(19) 0.84657(16) 0.0311(7) Uani 1 1 d . . .
N6 N 0.90731(19) 0.43158(17) 0.65608(17) 0.0283(7) Uani 1 1 d . . .
C1 C 1.1045(2) 0.2502(2) 0.8883(2) 0.0303(8) Uani 1 1 d . . .
H1A H 1.1308 0.2401 0.9420 0.036 Uiso 1 1 calc R . .
H1B H 1.1482 0.2826 0.8629 0.036 Uiso 1 1 calc R . .
C2 C 1.0906(2) 0.1680(2) 0.8468(2) 0.0287(8) Uani 1 1 d . . .
C3 C 1.1444(3) 0.0997(3) 0.8728(3) 0.0413(10) Uani 1 1 d . . .
H3 H 1.1867 0.1042 0.9173 0.050 Uiso 1 1 calc R . .
C4 C 1.1343(3) 0.0258(3) 0.8324(3) 0.0479(11) Uani 1 1 d . . .
H4 H 1.1702 -0.0201 0.8487 0.058 Uiso 1 1 calc R . .
C5 C 1.0699(3) 0.0208(3) 0.7670(3) 0.0452(10) Uani 1 1 d . . .
H5 H 1.0609 -0.0287 0.7388 0.054 Uiso 1 1 calc R . .
C6 C 1.0197(3) 0.0907(2) 0.7446(2) 0.0358(9) Uani 1 1 d . . .
H6 H 0.9765 0.0872 0.7006 0.043 Uiso 1 1 calc R . .
C7 C 0.9657(2) 0.2660(2) 0.9500(2) 0.0305(8) Uani 1 1 d . . .
H7A H 0.9202 0.3067 0.9609 0.037 Uiso 1 1 calc R . .
H7B H 1.0061 0.2571 0.9982 0.037 Uiso 1 1 calc R . .
C8 C 0.9184(2) 0.1849(2) 0.9259(2) 0.0280(8) Uani 1 1 d . . .
C9 C 0.9211(3) 0.1167(3) 0.9744(2) 0.0456(10) Uani 1 1 d . . .
H9 H 0.9528 0.1194 1.0245 0.055 Uiso 1 1 calc R . .
C10 C 0.8767(3) 0.0443(3) 0.9489(3) 0.0539(12) Uani 1 1 d . . .
H10 H 0.8799 -0.0027 0.9810 0.065 Uiso 1 1 calc R . .
C11 C 0.8276(3) 0.0423(3) 0.8753(3) 0.0442(10) Uani 1 1 d . . .
H11 H 0.7963 -0.0055 0.8568 0.053 Uiso 1 1 calc R . .
C12 C 0.8265(2) 0.1133(2) 0.8302(2) 0.0347(9) Uani 1 1 d . . .
H12 H 0.7931 0.1127 0.7807 0.042 Uiso 1 1 calc R . .
C13 C 0.8407(3) 0.4949(2) 0.8126(2) 0.0353(9) Uani 1 1 d . . .
H13A H 0.8176 0.5068 0.7584 0.042 Uiso 1 1 calc R . .
H13B H 0.8481 0.5477 0.8404 0.042 Uiso 1 1 calc R . .
C14 C 0.7724(2) 0.4433(2) 0.8485(2) 0.0312(8) Uani 1 1 d . . .
C15 C 0.7002(3) 0.4816(3) 0.8804(2) 0.0429(10) Uani 1 1 d . . .
H15 H 0.6948 0.5394 0.8803 0.051 Uiso 1 1 calc R . .
C16 C 0.6374(3) 0.4331(3) 0.9119(2) 0.0475(11) Uani 1 1 d . . .
H16 H 0.5882 0.4575 0.9326 0.057 Uiso 1 1 calc R . .
C17 C 0.6480(3) 0.3481(3) 0.9128(2) 0.0460(11) Uani 1 1 d . . .
H17 H 0.6070 0.3140 0.9352 0.055 Uiso 1 1 calc R . .
C18 C 0.7205(3) 0.3142(3) 0.8796(2) 0.0380(9) Uani 1 1 d . . .
H18 H 0.7270 0.2565 0.8799 0.046 Uiso 1 1 calc R . .
C19 C 0.9870(3) 0.5063(2) 0.7668(2) 0.0321(8) Uani 1 1 d . . .
H19A H 1.0497 0.4867 0.7732 0.038 Uiso 1 1 calc R . .
H19B H 0.9867 0.5636 0.7850 0.038 Uiso 1 1 calc R . .
C20 C 0.9495(2) 0.5027(2) 0.6810(2) 0.0302(8) Uani 1 1 d . . .
C21 C 0.9578(3) 0.5689(2) 0.6312(2) 0.0396(9) Uani 1 1 d . . .
H21 H 0.9870 0.6176 0.6499 0.048 Uiso 1 1 calc R . .
C22 C 0.9223(3) 0.5624(3) 0.5532(2) 0.0437(10) Uani 1 1 d . . .
H22 H 0.9276 0.6065 0.5188 0.052 Uiso 1 1 calc R . .
C23 C 0.8791(3) 0.4899(2) 0.5270(2) 0.0391(9) Uani 1 1 d . . .
H23 H 0.8547 0.4840 0.4748 0.047 Uiso 1 1 calc R . .
C24 C 0.8729(2) 0.4264(2) 0.5798(2) 0.0318(8) Uani 1 1 d . . .
H24 H 0.8434 0.3774 0.5621 0.038 Uiso 1 1 calc R . .
C25 C 1.0495(2) 0.3874(2) 0.9114(2) 0.0303(8) Uani 1 1 d . . .
H25A H 1.0979 0.4035 0.8807 0.036 Uiso 1 1 calc R . .
H25B H 1.0743 0.3884 0.9664 0.036 Uiso 1 1 calc R . .
C26 C 0.9731(2) 0.4502(2) 0.8983(2) 0.0313(8) Uani 1 1 d . . .
H26A H 0.9261 0.4359 0.9312 0.038 Uiso 1 1 calc R . .
H26B H 0.9966 0.5049 0.9143 0.038 Uiso 1 1 calc R . .
S1 S 0.95441(6) 0.20062(5) 0.55086(6) 0.0305(2) Uani 1 1 d . . .
F1S1 F 0.79800(18) 0.13818(19) 0.48799(16) 0.0669(8) Uani 1 1 d . . .
F2S1 F 0.89176(19) 0.1692(2) 0.40632(14) 0.0648(7) Uani 1 1 d . . .
F3S1 F 0.81887(19) 0.26586(19) 0.45821(16) 0.0674(8) Uani 1 1 d . . .
O1S1 O 0.90957(17) 0.22418(17) 0.61950(15) 0.0348(6) Uani 1 1 d . . .
O2S1 O 1.00978(19) 0.26444(19) 0.52373(18) 0.0502(7) Uani 1 1 d . . .
O3S1 O 0.9905(2) 0.11825(18) 0.55489(16) 0.0480(7) Uani 1 1 d . . .
C1S C 0.8605(3) 0.1932(3) 0.4716(3) 0.0416(10) Uani 1 1 d . . .
S2 S 0.67504(6) 0.26741(6) 0.63613(5) 0.0301(2) Uani 1 1 d . . .
F1S2 F 0.58056(18) 0.2303(3) 0.75076(15) 0.0685(9) Uani 1 1 d . . .
F2S2 F 0.5838(2) 0.3606(2) 0.72458(17) 0.0698(8) Uani 1 1 d . . .
F3S2 F 0.50158(18) 0.2782(3) 0.64714(18) 0.0925(12) Uani 1 1 d . . .
O1S2 O 0.75261(18) 0.2749(2) 0.69522(17) 0.0519(8) Uani 1 1 d . . .
O2S2 O 0.6599(2) 0.18553(18) 0.60556(19) 0.0527(8) Uani 1 1 d . . .
O3S2 O 0.6670(2) 0.33328(18) 0.58001(16) 0.0486(7) Uani 1 1 d . . .
C2S C 0.5800(3) 0.2854(3) 0.6932(3) 0.0478(11) Uani 1 1 d . . .
S3 S 1.15873(6) 0.36957(6) 0.70433(5) 0.0322(2) Uani 1 1 d . . .
F1S3 F 1.31166(19) 0.31130(19) 0.6670(2) 0.0837(11) Uani 1 1 d . . .
F2S3 F 1.2386(2) 0.2254(2) 0.7317(2) 0.0829(10) Uani 1 1 d . . .
F3S3 F 1.1937(2) 0.2478(2) 0.6107(2) 0.0909(11) Uani 1 1 d . . .
O1S3 O 1.07347(15) 0.32926(16) 0.71797(15) 0.0322(6) Uani 1 1 d . . .
O2S3 O 1.1511(2) 0.42392(19) 0.63852(17) 0.0508(8) Uani 1 1 d . . .
O3S3 O 1.20820(19) 0.4001(2) 0.77499(18) 0.0527(8) Uani 1 1 d . . .
C3S C 1.2289(3) 0.2829(3) 0.6765(3) 0.0548(13) Uani 1 1 d . . .
N7 N 0.8527(3) 0.4077(3) 0.0599(3) 0.0705(12) Uani 1 1 d . . .
C31 C 0.7883(3) 0.4268(3) 0.0850(3) 0.0502(11) Uani 1 1 d . . .
C32 C 0.7060(3) 0.4531(3) 0.1176(3) 0.0589(12) Uani 1 1 d . . .
H32A H 0.7134 0.4436 0.1733 0.088 Uiso 1 1 calc R . .
H32B H 0.6547 0.4216 0.0937 0.088 Uiso 1 1 calc R . .
H32C H 0.6956 0.5114 0.1074 0.088 Uiso 1 1 calc R . .

loop_
_atom_site_aniso_label
_atom_site_aniso_U_11
_atom_site_aniso_U_22
_atom_site_aniso_U_33
_atom_site_aniso_U_23
_atom_site_aniso_U_13
_atom_site_aniso_U_12
La 0.01338(15) 0.02570(17) 0.02298(16) 0.00137(7) 0.00339(10) -0.00042(6)
N1 0.0187(16) 0.0308(17) 0.0323(17) 0.0011(12) 0.0054(13) -0.0022(11)
N2 0.0227(15) 0.0315(16) 0.0281(15) -0.0026(12) 0.0044(12) 0.0002(12)
N3 0.0209(15) 0.0324(17) 0.0331(16) 0.0058(13) 0.0063(13) 0.0010(12)
N4 0.0209(16) 0.0322(16) 0.0329(17) 0.0020(13) 0.0083(13) -0.0033(13)
N5 0.0209(15) 0.0429(19) 0.0300(16) -0.0033(13) 0.0051(13) 0.0020(13)
N6 0.0232(15) 0.0290(16) 0.0337(17) 0.0043(13) 0.0070(13) 0.0013(12)
C1 0.0184(18) 0.037(2) 0.034(2) 0.0036(16) -0.0036(15) 0.0011(15)
C2 0.0163(17) 0.035(2) 0.037(2) 0.0077(16) 0.0102(15) 0.0015(15)
C3 0.029(2) 0.042(2) 0.053(2) 0.0115(19) 0.0034(18) 0.0079(17)
C4 0.040(2) 0.039(2) 0.067(3) 0.011(2) 0.016(2) 0.0154(19)
C5 0.053(3) 0.034(2) 0.053(3) -0.0021(19) 0.024(2) 0.0050(19)
C6 0.036(2) 0.035(2) 0.038(2) -0.0028(17) 0.0098(17) -0.0022(17)
C7 0.0286(19) 0.037(2) 0.0263(19) 0.0015(15) 0.0040(15) -0.0037(16)
C8 0.0162(18) 0.038(2) 0.030(2) 0.0029(16) 0.0048(15) -0.0018(15)
C9 0.045(2) 0.052(3) 0.038(2) 0.0125(19) -0.0019(19) -0.010(2)
C10 0.061(3) 0.044(3) 0.055(3) 0.018(2) 0.000(2) -0.014(2)
C11 0.037(2) 0.040(2) 0.056(3) 0.0037(19) 0.006(2) -0.0155(18)
C12 0.0243(19) 0.040(2) 0.040(2) 0.0003(18) 0.0061(16) -0.0065(16)
C13 0.035(2) 0.037(2) 0.034(2) -0.0020(16) 0.0073(17) 0.0115(17)
C14 0.0224(18) 0.044(2) 0.0278(19) -0.0017(15) 0.0049(15) 0.0076(16)
C15 0.037(2) 0.054(3) 0.038(2) -0.0051(19) 0.0067(18) 0.016(2)
C16 0.031(2) 0.072(3) 0.042(2) -0.006(2) 0.0149(19) 0.014(2)
C17 0.028(2) 0.072(3) 0.040(2) -0.003(2) 0.0138(18) -0.004(2)
C18 0.025(2) 0.050(2) 0.040(2) 0.0007(18) 0.0079(18) -0.0053(17)
C19 0.030(2) 0.0266(19) 0.041(2) -0.0012(15) 0.0079(16) -0.0016(15)
C20 0.0228(18) 0.031(2) 0.038(2) 0.0011(16) 0.0088(16) 0.0026(15)
C21 0.040(2) 0.034(2) 0.047(2) 0.0053(18) 0.0165(19) -0.0033(17)
C22 0.049(2) 0.041(2) 0.044(2) 0.0167(19) 0.018(2) 0.0036(19)
C23 0.039(2) 0.046(2) 0.034(2) 0.0083(18) 0.0122(17) 0.0038(18)
C24 0.0267(19) 0.037(2) 0.032(2) 0.0039(16) 0.0045(16) 0.0014(15)
C25 0.0248(18) 0.033(2) 0.0317(19) -0.0009(15) -0.0001(15) -0.0067(15)
C26 0.032(2) 0.033(2) 0.0295(19) -0.0048(15) 0.0034(15) -0.0053(16)
S1 0.0221(5) 0.0387(6) 0.0315(5) -0.0035(4) 0.0071(4) 0.0017(3)
F1S1 0.0444(15) 0.090(2) 0.0648(17) -0.0103(15) 0.0005(13) -0.0288(15)
F2S1 0.0649(18) 0.098(2) 0.0323(13) -0.0146(14) 0.0082(12) 0.0004(16)
F3S1 0.0587(18) 0.0738(19) 0.0636(18) -0.0039(15) -0.0194(14) 0.0227(15)
O1S1 0.0261(14) 0.0466(15) 0.0326(14) -0.0066(12) 0.0076(11) 0.0020(12)
O2S1 0.0384(17) 0.0615(19) 0.0536(18) -0.0025(15) 0.0179(14) -0.0148(14)
O3S1 0.0500(18) 0.0488(17) 0.0460(16) -0.0036(13) 0.0089(14) 0.0186(14)
C1S 0.038(3) 0.049(3) 0.038(2) -0.0062(18) 0.0034(19) 0.0013(19)
S2 0.0178(4) 0.0414(5) 0.0311(5) -0.0027(4) 0.0035(4) -0.0011(4)
F1S2 0.0567(19) 0.101(2) 0.0511(18) 0.0117(15) 0.0187(15) -0.0278(15)
F2S2 0.0666(19) 0.084(2) 0.0610(16) -0.0096(17) 0.0173(14) 0.0352(16)
F3S2 0.0174(14) 0.204(4) 0.0554(19) -0.013(2) 0.0017(13) 0.0018(18)
O1S2 0.0170(14) 0.098(2) 0.0404(17) -0.0175(16) 0.0018(12) -0.0002(14)
O2S2 0.058(2) 0.0434(17) 0.0561(19) -0.0098(14) 0.0053(16) -0.0020(14)
O3S2 0.0571(19) 0.0471(17) 0.0437(16) 0.0048(13) 0.0147(14) -0.0034(14)
C2S 0.021(2) 0.083(3) 0.040(2) 0.000(2) 0.0039(18) -0.001(2)
S3 0.0210(5) 0.0373(5) 0.0397(5) 0.0039(4) 0.0092(4) -0.0036(4)
F1S3 0.0264(15) 0.084(2) 0.148(3) 0.001(2) 0.0410(18) 0.0007(13)
F2S3 0.063(2) 0.0654(18) 0.125(3) 0.033(2) 0.0280(19) 0.0235(16)
F3S3 0.073(2) 0.092(2) 0.107(3) -0.048(2) 0.0103(19) 0.0181(18)
O1S3 0.0160(12) 0.0395(14) 0.0423(15) 0.0038(12) 0.0091(10) -0.0050(11)
O2S3 0.0414(17) 0.0573(18) 0.0570(18) 0.0233(15) 0.0196(14) 0.0003(14)
O3S3 0.0320(16) 0.074(2) 0.0521(18) -0.0105(15) 0.0022(13) -0.0164(15)
C3S 0.030(2) 0.058(3) 0.079(4) 0.002(3) 0.018(2) 0.002(2)
N7 0.049(3) 0.093(3) 0.074(3) -0.021(2) 0.027(2) -0.021(2)
C31 0.048(3) 0.062(3) 0.042(2) -0.007(2) 0.011(2) -0.025(2)
C32 0.048(3) 0.061(3) 0.071(3) -0.016(2) 0.023(2) -0.009(2)

loop_
_atom_type_symbol
_atom_type_description
_atom_type_scat_dispersion_real
_atom_type_scat_dispersion_imag
_atom_type_scat_source
C C 0.0033 0.0016 'International Tables Vol C Tables 4.2.6.8 and 6.1.1.4'
H H 0.0000 0.0000 'International Tables Vol C Tables 4.2.6.8 and 6.1.1.4'
N N 0.0061 0.0033 'International Tables Vol C Tables 4.2.6.8 and 6.1.1.4'
O O 0.0106 0.0060 'International Tables Vol C Tables 4.2.6.8 and 6.1.1.4'
F F 0.0171 0.0103 'International Tables Vol C Tables 4.2.6.8 and 6.1.1.4'
S S 0.1246 0.1234 'International Tables Vol C Tables 4.2.6.8 and 6.1.1.4'
La La -0.2871 2.4523 'International Tables Vol C Tables 4.2.6.8 and 6.1.1.4'

loop_
_geom_angle_atom_site_label_1
_geom_angle_atom_site_label_2
_geom_angle_atom_site_label_3
_geom_angle
_geom_angle_site_symmetry_1
_geom_angle_site_symmetry_3
_geom_angle_publ_flag
O1S2 La O1S3 145.05(9) . . ?
O1S2 La O1S1 70.16(9) . . ?
O1S3 La O1S1 80.27(8) . . ?
O1S2 La N6 85.36(10) . . ?
O1S3 La N6 71.69(8) . . ?
O1S1 La N6 81.05(9) . . ?
O1S2 La N1 139.75(9) . . ?
O1S3 La N1 75.19(9) . . ?
O1S1 La N1 138.44(9) . . ?
N6 La N1 120.75(9) . . ?
O1S2 La N4 81.30(10) . . ?
O1S3 La N4 125.73(9) . . ?
O1S1 La N4 105.81(9) . . ?
N6 La N4 161.72(9) . . ?
N1 La N4 65.24(9) . . ?
O1S2 La N2 109.12(10) . . ?
O1S3 La N2 82.63(8) . . ?
O1S1 La N2 141.38(9) . . ?
N6 La N2 60.71(9) . . ?
N1 La N2 67.51(8) . . ?
N4 La N2 112.29(9) . . ?
O1S2 La N3 119.33(10) . . ?
O1S3 La N3 68.77(9) . . ?
O1S1 La N3 76.31(9) . . ?
N6 La N3 136.98(8) . . ?
N1 La N3 63.75(8) . . ?
N4 La N3 61.17(9) . . ?
N2 La N3 128.02(9) . . ?
O1S2 La N5 65.47(9) . . ?
O1S3 La N5 140.50(9) . . ?
O1S1 La N5 135.63(8) . . ?
N6 La N5 94.99(9) . . ?
N1 La N5 81.09(9) . . ?
N4 La N5 68.11(9) . . ?
N2 La N5 59.05(8) . . ?
N3 La N5 126.55(8) . . ?
C1 N1 C7 109.2(3) . . ?
C1 N1 C25 106.7(3) . . ?
C7 N1 C25 109.7(3) . . ?
C1 N1 La 112.1(2) . . ?
C7 N1 La 108.5(2) . . ?
C25 N1 La 110.6(2) . . ?
C19 N2 C13 106.8(3) . . ?
C19 N2 C26 111.3(3) . . ?
C13 N2 C26 108.0(3) . . ?
C19 N2 La 108.7(2) . . ?
C13 N2 La 111.0(2) . . ?
C26 N2 La 110.9(2) . . ?
C6 N3 C2 117.8(3) . . ?
C6 N3 La 124.3(2) . . ?
C2 N3 La 117.4(2) . . ?
C12 N4 C8 118.4(3) . . ?
C12 N4 La 121.8(2) . . ?
C8 N4 La 116.8(2) . . ?
C14 N5 C18 116.5(3) . . ?
C14 N5 La 116.5(2) . . ?
C18 N5 La 126.1(2) . . ?
C20 N6 C24 118.0(3) . . ?
C20 N6 La 119.8(2) . . ?
C24 N6 La 121.6(2) . . ?
N1 C1 C2 114.5(3) . . ?
N3 C2 C3 121.7(4) . . ?
N3 C2 C1 118.4(3) . . ?
C3 C2 C1 119.9(3) . . ?
C4 C3 C2 119.6(4) . . ?
C3 C4 C5 118.9(4) . . ?
C6 C5 C4 118.3(4) . . ?
N3 C6 C5 123.8(4) . . ?
N1 C7 C8 113.4(3) . . ?
N4 C8 C9 121.1(3) . . ?
N4 C8 C7 116.2(3) . . ?
C9 C8 C7 122.7(3) . . ?
C8 C9 C10 120.1(4) . . ?
C11 C10 C9 119.2(4) . . ?
C10 C11 C12 117.7(4) . . ?
N4 C12 C11 123.6(4) . . ?
N2 C13 C14 113.2(3) . . ?
N5 C14 C15 122.9(4) . . ?
N5 C14 C13 117.0(3) . . ?
C15 C14 C13 120.0(4) . . ?
C16 C15 C14 119.2(4) . . ?
C15 C16 C17 119.2(4) . . ?
C16 C17 C18 118.6(4) . . ?
N5 C18 C17 123.5(4) . . ?
N2 C19 C20 110.8(3) . . ?
N6 C20 C21 121.9(3) . . ?
N6 C20 C19 116.4(3) . . ?
C21 C20 C19 121.7(3) . . ?
C22 C21 C20 119.4(4) . . ?
C23 C22 C21 119.2(4) . . ?
C24 C23 C22 118.5(4) . . ?
N6 C24 C23 123.1(4) . . ?
N1 C25 C26 113.2(3) . . ?
N2 C26 C25 112.7(3) . . ?
O2S1 S1 O3S1 117.35(19) . . ?
O2S1 S1 O1S1 114.03(17) . . ?
O3S1 S1 O1S1 113.68(17) . . ?
O2S1 S1 C1S 102.6(2) . . ?
O3S1 S1 C1S 102.81(18) . . ?
O1S1 S1 C1S 103.90(18) . . ?
S1 O1S1 La 149.42(16) . . ?
F2S1 C1S F3S1 108.1(4) . . ?
F2S1 C1S F1S1 107.8(3) . . ?
F3S1 C1S F1S1 107.6(4) . . ?
F2S1 C1S S1 109.9(3) . . ?
F3S1 C1S S1 111.5(3) . . ?
F1S1 C1S S1 111.7(3) . . ?
O2S2 S2 O3S2 116.03(19) . . ?
O2S2 S2 O1S2 114.4(2) . . ?
O3S2 S2 O1S2 114.2(2) . . ?
O2S2 S2 C2S 104.3(2) . . ?
O3S2 S2 C2S 103.7(2) . . ?
O1S2 S2 C2S 101.88(18) . . ?
S2 O1S2 La 157.72(18) . . ?
F2S2 C2S F1S2 108.1(4) . . ?
F2S2 C2S F3S2 108.4(4) . . ?
F1S2 C2S F3S2 108.3(4) . . ?
F2S2 C2S S2 111.4(3) . . ?
F1S2 C2S S2 110.9(3) . . ?
F3S2 C2S S2 109.7(3) . . ?
O2S3 S3 O3S3 116.7(2) . . ?
O2S3 S3 O1S3 114.25(17) . . ?
O3S3 S3 O1S3 112.43(17) . . ?
O2S3 S3 C3S 104.7(2) . . ?
O3S3 S3 C3S 103.5(2) . . ?
O1S3 S3 C3S 103.26(19) . . ?
S3 O1S3 La 164.68(16) . . ?
F3S3 C3S F2S3 108.5(4) . . ?
F3S3 C3S F1S3 108.5(4) . . ?
F2S3 C3S F1S3 107.7(4) . . ?
F3S3 C3S S3 111.8(3) . . ?
F2S3 C3S S3 111.2(4) . . ?
F1S3 C3S S3 109.1(3) . . ?
N7 C31 C32 178.9(5) . . ?

loop_
_geom_bond_atom_site_label_1
_geom_bond_atom_site_label_2
_geom_bond_distance
_geom_bond_site_symmetry_2
_geom_bond_publ_flag
La O1S2 2.503(3) . ?
La O1S3 2.506(2) . ?
La O1S1 2.537(3) . ?
La N6 2.670(3) . ?
La N1 2.681(3) . ?
La N4 2.691(3) . ?
La N2 2.721(3) . ?
La N3 2.754(3) . ?
La N5 2.870(3) . ?
N1 C1 1.487(4) . ?
N1 C7 1.484(5) . ?
N1 C25 1.496(4) . ?
N2 C19 1.484(5) . ?
N2 C13 1.487(5) . ?
N2 C26 1.491(5) . ?
N3 C6 1.339(5) . ?
N3 C2 1.341(5) . ?
N4 C12 1.339(5) . ?
N4 C8 1.346(5) . ?
N5 C14 1.337(5) . ?
N5 C18 1.357(5) . ?
N6 C20 1.344(5) . ?
N6 C24 1.348(5) . ?
C1 C2 1.500(5) . ?
C2 C3 1.394(5) . ?
C3 C4 1.370(6) . ?
C4 C5 1.384(6) . ?
C5 C6 1.373(6) . ?
C7 C8 1.509(5) . ?
C8 C9 1.371(5) . ?
C9 C10 1.379(6) . ?
C10 C11 1.380(6) . ?
C11 C12 1.375(6) . ?
C13 C14 1.490(5) . ?
C14 C15 1.394(5) . ?
C15 C16 1.366(6) . ?
C16 C17 1.372(6) . ?
C17 C18 1.380(6) . ?
C19 C20 1.510(5) . ?
C20 C21 1.377(5) . ?
C21 C22 1.381(6) . ?
C22 C23 1.375(6) . ?
C23 C24 1.372(5) . ?
C25 C26 1.507(5) . ?
S1 O2S1 1.420(3) . ?
S1 O3S1 1.422(3) . ?
S1 O1S1 1.464(3) . ?
S1 C1S 1.827(4) . ?
F1S1 C1S 1.328(5) . ?
F2S1 C1S 1.316(5) . ?
F3S1 C1S 1.324(5) . ?
S2 O2S2 1.421(3) . ?
S2 O3S2 1.424(3) . ?
S2 O1S2 1.441(3) . ?
S2 C2S 1.822(4) . ?
F1S2 C2S 1.323(6) . ?
F2S2 C2S 1.318(6) . ?
F3S2 C2S 1.326(5) . ?
S3 O2S3 1.419(3) . ?
S3 O3S3 1.425(3) . ?
S3 O1S3 1.456(2) . ?
S3 C3S 1.828(5) . ?
F1S3 C3S 1.329(5) . ?
F2S3 C3S 1.316(6) . ?
F3S3 C3S 1.312(6) . ?
N7 C31 1.128(6) . ?
C31 C32 1.456(7) . ?
